data_4112516
loop_
_publ_author_name
'Makoto Yamashita'
'John F. Hartwig'

_publ_section_title
;
 Synthesis, Structure, and Reductive Elimination Chemistry of
 Three-Coordinate Arylpalladium Amido Complexes
;
_journal_name_full 'Journal of the American Chemical Society'
_journal_page_first 5344
_journal_page_last 5345
_journal_paper_doi 10.1021/ja0315107
_journal_volume 126
_journal_year 2004
_chemical_formula_sum 'C35 H40 F12 N O P Pd'
_chemical_formula_weight 856.05
_chemical_name_systematic
; 
 ? 
;
_space_group_IT_number 14
_symmetry_cell_setting monoclinic
_symmetry_space_group_name_Hall '-P 2ybc'
_symmetry_space_group_name_H-M 'P 1 21/c 1'
_atom_sites_solution_hydrogens geom
_atom_sites_solution_primary direct
_atom_sites_solution_secondary difmap
_audit_creation_method SHELXL-97
_cell_angle_alpha 90.00
_cell_angle_beta 105.17(3)
_cell_angle_gamma 90.00
_cell_formula_units_Z 8
_cell_length_a 19.969(4)
_cell_length_b 18.076(4)
_cell_length_c 21.147(4)
_cell_measurement_temperature 173(2)
_cell_volume 7367(3)
_computing_cell_refinement Denzo
_computing_data_collection 'Nonius Collect'
_computing_data_reduction Denzo
_computing_molecular_graphics XP
_computing_publication_material XCIF
_computing_structure_refinement 'SHELXL-97 (Sheldrick, 1997)'
_computing_structure_solution 'SHELXS-97 (Sheldrick, 1990)'
_diffrn_ambient_temperature 173(2)
_diffrn_measured_fraction_theta_full 0.969
_diffrn_measured_fraction_theta_max 0.969
_diffrn_measurement_device_type 'Nonius KappaCCD'
_diffrn_measurement_method '\w scans'
_diffrn_radiation_monochromator graphite
_diffrn_radiation_source 'fine-focus sealed tube'
_diffrn_radiation_type MoK\a
_diffrn_radiation_wavelength 0.71073
_diffrn_reflns_av_R_equivalents 0.0470
_diffrn_reflns_av_sigmaI/netI 0.1137
_diffrn_reflns_limit_h_max 26
_diffrn_reflns_limit_h_min -26
_diffrn_reflns_limit_k_max 24
_diffrn_reflns_limit_k_min -18
_diffrn_reflns_limit_l_max 28
_diffrn_reflns_limit_l_min -28
_diffrn_reflns_number 26976
_diffrn_reflns_theta_full 28.31
_diffrn_reflns_theta_max 28.31
_diffrn_reflns_theta_min 2.29
_exptl_absorpt_coefficient_mu 0.637
_exptl_absorpt_correction_T_max 0.8832
_exptl_absorpt_correction_T_min 0.8319
_exptl_absorpt_correction_type none
_exptl_crystal_colour red-orange
_exptl_crystal_density_diffrn 1.544
_exptl_crystal_description block
_exptl_crystal_F_000 3472
_exptl_crystal_size_max 0.30
_exptl_crystal_size_mid 0.20
_exptl_crystal_size_min 0.20
_refine_diff_density_max 1.039
_refine_diff_density_min -0.901
_refine_diff_density_rms 0.101
_refine_ls_extinction_method none
_refine_ls_goodness_of_fit_ref 1.002
_refine_ls_hydrogen_treatment mixed
_refine_ls_matrix_type full
_refine_ls_number_parameters 947
_refine_ls_number_reflns 17759
_refine_ls_number_restraints 0
_refine_ls_restrained_S_all 1.002
_refine_ls_R_factor_all 0.1292
_refine_ls_R_factor_gt 0.0546
_refine_ls_shift/su_max 0.171
_refine_ls_shift/su_mean 0.006
_refine_ls_structure_factor_coef Fsqd
_refine_ls_weighting_details 'calc w=1/[\s^2^(Fo^2^)+(0.0608P)^2^+0.0000P] where P=(Fo^2^+2Fc^2^)/3'
_refine_ls_weighting_scheme calc
_refine_ls_wR_factor_gt 0.1127
_refine_ls_wR_factor_ref 0.1356
_reflns_number_gt 9975
_reflns_number_total 17759
_reflns_threshold_expression >2sigma(I)
_cod_data_source_file ja0315107si20031204_112343_1.cif
_cod_data_source_block complex2a
_cod_original_cell_volume 7368(3)
_cod_database_code 4112516

loop_
_symmetry_equiv_pos_as_xyz
'x, y, z'
'-x, y+1/2, -z+1/2'
'-x, -y, -z'
'x, -y-1/2, z-1/2'

loop_
_atom_site_label
_atom_site_type_symbol
_atom_site_fract_x
_atom_site_fract_y
_atom_site_fract_z
_atom_site_U_iso_or_equiv
_atom_site_adp_type
_atom_site_occupancy
_atom_site_symmetry_multiplicity
_atom_site_calc_flag
_atom_site_refinement_flags
_atom_site_disorder_assembly
_atom_site_disorder_group
Pd1 Pd 0.380950(15) 0.775291(17) 0.374495(14) 0.02739(9) Uani 1 1 d . . .
P1 P 0.37226(5) 0.68732(6) 0.44926(5) 0.0285(2) Uani 1 1 d . . .
O1 O 0.52116(19) 0.6375(2) 0.17716(17) 0.0705(11) Uani 1 1 d . . .
N1 N 0.38093(17) 0.86986(18) 0.31862(15) 0.0305(8) Uani 1 1 d . . .
C1 C 0.3314(2) 0.7510(2) 0.5005(2) 0.0364(10) Uani 1 1 d . . .
C2 C 0.2571(3) 0.7670(4) 0.4658(3) 0.097(2) Uani 1 1 d . . .
H2A H 0.2370 0.7998 0.4929 0.146 Uiso 1 1 calc R . .
H2B H 0.2308 0.7206 0.4580 0.146 Uiso 1 1 calc R . .
H2C H 0.2549 0.7911 0.4238 0.146 Uiso 1 1 calc R . .
C3 C 0.3341(4) 0.7216(3) 0.5703(3) 0.0800(19) Uani 1 1 d . . .
H3A H 0.3121 0.7575 0.5932 0.120 Uiso 1 1 calc R . .
H3B H 0.3826 0.7145 0.5949 0.120 Uiso 1 1 calc R . .
H3C H 0.3094 0.6743 0.5667 0.120 Uiso 1 1 calc R . .
C4 C 0.3694(3) 0.8243(3) 0.5101(3) 0.0681(16) Uani 1 1 d . . .
H4A H 0.3485 0.8572 0.5364 0.102 Uiso 1 1 calc R . .
H4B H 0.3660 0.8471 0.4673 0.102 Uiso 1 1 calc R . .
H4C H 0.4183 0.8161 0.5327 0.102 Uiso 1 1 calc R . .
C5 C 0.4567(2) 0.6503(2) 0.5021(2) 0.0431(12) Uani 1 1 d . . .
C6 C 0.5018(3) 0.7144(3) 0.5359(3) 0.0723(18) Uani 1 1 d . . .
H6A H 0.5457 0.6950 0.5633 0.108 Uiso 1 1 calc R . .
H6B H 0.4775 0.7415 0.5633 0.108 Uiso 1 1 calc R . .
H6C H 0.5113 0.7478 0.5028 0.108 Uiso 1 1 calc R . .
C7 C 0.4481(3) 0.5926(4) 0.5528(3) 0.097(2) Uani 1 1 d . . .
H7A H 0.4939 0.5760 0.5783 0.145 Uiso 1 1 calc R . .
H7B H 0.4218 0.5502 0.5301 0.145 Uiso 1 1 calc R . .
H7C H 0.4231 0.6148 0.5822 0.145 Uiso 1 1 calc R . .
C8 C 0.4981(3) 0.6132(3) 0.4581(3) 0.0638(16) Uani 1 1 d . . .
H8A H 0.5420 0.5940 0.4856 0.096 Uiso 1 1 calc R . .
H8B H 0.5076 0.6497 0.4273 0.096 Uiso 1 1 calc R . .
H8C H 0.4709 0.5724 0.4336 0.096 Uiso 1 1 calc R . .
C9 C 0.3107(2) 0.6078(2) 0.41527(19) 0.0363(10) Uani 1 1 d . . .
C10 C 0.2500(2) 0.6384(3) 0.3606(2) 0.0558(14) Uani 1 1 d . . .
H10A H 0.2178 0.5982 0.3425 0.084 Uiso 1 1 calc R . .
H10B H 0.2681 0.6599 0.3258 0.084 Uiso 1 1 calc R . .
H10C H 0.2256 0.6767 0.3787 0.084 Uiso 1 1 calc R . .
C11 C 0.3474(3) 0.5520(3) 0.3817(2) 0.0534(13) Uani 1 1 d . . .
H11A H 0.3158 0.5111 0.3643 0.080 Uiso 1 1 calc R . .
H11B H 0.3886 0.5327 0.4136 0.080 Uiso 1 1 calc R . .
H11C H 0.3615 0.5763 0.3458 0.080 Uiso 1 1 calc R . .
C12 C 0.2799(3) 0.5683(3) 0.4656(2) 0.0666(17) Uani 1 1 d . . .
H12A H 0.2491 0.5284 0.4439 0.100 Uiso 1 1 calc R . .
H12B H 0.2535 0.6038 0.4845 0.100 Uiso 1 1 calc R . .
H12C H 0.3175 0.5475 0.5005 0.100 Uiso 1 1 calc R . .
C13 C 0.4271(2) 0.7209(2) 0.3159(2) 0.0344(10) Uani 1 1 d . . .
C14 C 0.3908(2) 0.6817(2) 0.2616(2) 0.0404(11) Uani 1 1 d . . .
H14A H 0.3424 0.6737 0.2548 0.048 Uiso 1 1 calc R . .
C15 C 0.4240(3) 0.6543(3) 0.2173(2) 0.0491(13) Uani 1 1 d . . .
H15A H 0.3985 0.6273 0.1803 0.059 Uiso 1 1 calc R . .
C16 C 0.4932(3) 0.6655(3) 0.2263(2) 0.0479(12) Uani 1 1 d . . .
C17 C 0.5309(2) 0.7047(3) 0.2798(2) 0.0518(13) Uani 1 1 d . . .
H17A H 0.5792 0.7130 0.2859 0.062 Uiso 1 1 calc R . .
C18 C 0.4970(2) 0.7318(3) 0.3244(2) 0.0457(12) Uani 1 1 d . . .
H18A H 0.5227 0.7585 0.3616 0.055 Uiso 1 1 calc R . .
C19 C 0.5909(3) 0.6518(4) 0.1820(3) 0.086(2) Uani 1 1 d . . .
H19A H 0.6039 0.6292 0.1447 0.129 Uiso 1 1 calc R . .
H19B H 0.6195 0.6307 0.2229 0.129 Uiso 1 1 calc R . .
H19C H 0.5984 0.7053 0.1817 0.129 Uiso 1 1 calc R . .
C20 C 0.3320(2) 0.8837(2) 0.26095(19) 0.0321(10) Uani 1 1 d . . .
C21 C 0.2761(2) 0.8337(2) 0.24043(19) 0.0306(9) Uani 1 1 d . . .
H21A H 0.2745 0.7908 0.2660 0.037 Uiso 1 1 calc R . .
C22 C 0.2237(2) 0.8456(2) 0.18414(19) 0.0328(10) Uani 1 1 d . . .
C23 C 0.2229(2) 0.9086(2) 0.14595(19) 0.0383(11) Uani 1 1 d . . .
H23A H 0.1868 0.9169 0.1073 0.046 Uiso 1 1 calc R . .
C24 C 0.2765(2) 0.9586(2) 0.16627(19) 0.0366(11) Uani 1 1 d . . .
C25 C 0.3301(2) 0.9474(2) 0.22224(18) 0.0330(10) Uani 1 1 d . . .
H25A H 0.3660 0.9832 0.2346 0.040 Uiso 1 1 calc R . .
C26 C 0.1665(2) 0.7902(3) 0.1634(2) 0.0416(11) Uani 1 1 d . . .
C27 C 0.2776(3) 1.0292(3) 0.1294(2) 0.0462(12) Uani 1 1 d . . .
C28 C 0.4475(2) 0.9003(2) 0.32984(19) 0.0333(10) Uani 1 1 d . . .
C29 C 0.4824(2) 0.9119(2) 0.2820(2) 0.0366(11) Uani 1 1 d . . .
H29A H 0.4589 0.9034 0.2374 0.044 Uiso 1 1 calc R . .
C30 C 0.5512(2) 0.9357(2) 0.2980(2) 0.0391(11) Uani 1 1 d . . .
C31 C 0.5872(2) 0.9466(2) 0.3628(2) 0.0420(11) Uani 1 1 d . . .
H31A H 0.6342 0.9626 0.3738 0.050 Uiso 1 1 calc R . .
C32 C 0.5537(2) 0.9339(2) 0.4108(2) 0.0369(11) Uani 1 1 d . . .
C33 C 0.4850(2) 0.9121(2) 0.3955(2) 0.0354(10) Uani 1 1 d . . .
H33A H 0.4628 0.9050 0.4297 0.042 Uiso 1 1 calc R . .
C34 C 0.5858(3) 0.9446(3) 0.2447(2) 0.0537(13) Uani 1 1 d . . .
C35 C 0.5930(3) 0.9420(3) 0.4812(2) 0.0449(12) Uani 1 1 d . . .
F1 F 0.10446(14) 0.81711(17) 0.16383(15) 0.0713(9) Uani 1 1 d . . .
F2 F 0.17535(14) 0.72959(15) 0.20031(13) 0.0619(8) Uani 1 1 d . . .
F3 F 0.15959(15) 0.76630(16) 0.10183(12) 0.0617(8) Uani 1 1 d . . .
F4 F 0.33723(16) 1.03819(16) 0.11251(14) 0.0647(8) Uani 1 1 d . . .
F5 F 0.22810(16) 1.03299(17) 0.07342(13) 0.0711(9) Uani 1 1 d . . .
F6 F 0.27113(19) 1.08900(14) 0.16376(14) 0.0758(10) Uani 1 1 d . . .
F7 F 0.5987(2) 0.8806(2) 0.2200(2) 0.1105(14) Uani 1 1 d . . .
F8 F 0.54727(15) 0.9817(2) 0.19303(13) 0.0731(10) Uani 1 1 d . . .
F9 F 0.64565(14) 0.98162(18) 0.26253(13) 0.0671(9) Uani 1 1 d . . .
F10 F 0.61236(19) 1.01054(17) 0.49732(14) 0.0824(11) Uani 1 1 d . . .
F11 F 0.55955(17) 0.9195(2) 0.52274(13) 0.0982(14) Uani 1 1 d . . .
F12 F 0.65274(19) 0.9049(2) 0.49447(14) 0.0973(13) Uani 1 1 d . . .
Pd1' Pd 0.011351(15) 0.500261(17) 0.211181(14) 0.02823(9) Uani 1 1 d . . .
P1' P -0.07889(5) 0.57720(6) 0.16470(5) 0.0297(3) Uani 1 1 d . . .
N1' N 0.10755(16) 0.45387(17) 0.25537(15) 0.0294(8) Uani 1 1 d . . .
O1' O -0.10427(15) 0.19897(16) 0.09792(14) 0.0408(7) Uani 1 1 d . . .
C1' C -0.0439(2) 0.6565(2) 0.2222(2) 0.0375(11) Uani 1 1 d . . .
C2' C -0.0658(2) 0.6493(2) 0.2866(2) 0.0450(12) Uani 1 1 d . . .
H2'A H -0.0470 0.6910 0.3154 0.068 Uiso 1 1 calc R . .
H2'B H -0.0477 0.6028 0.3084 0.068 Uiso 1 1 calc R . .
H2'C H -0.1165 0.6494 0.2770 0.068 Uiso 1 1 calc R . .
C3' C -0.0614(2) 0.7355(2) 0.1961(2) 0.0466(12) Uani 1 1 d . . .
H3'A H -0.0403 0.7713 0.2304 0.070 Uiso 1 1 calc R . .
H3'B H -0.1118 0.7422 0.1834 0.070 Uiso 1 1 calc R . .
H3'C H -0.0431 0.7435 0.1579 0.070 Uiso 1 1 calc R . .
C4' C 0.0357(2) 0.6453(2) 0.2416(2) 0.0408(11) Uani 1 1 d . . .
H4'A H 0.0578 0.6847 0.2717 0.061 Uiso 1 1 calc R . .
H4'B H 0.0528 0.6469 0.2022 0.061 Uiso 1 1 calc R . .
H4'C H 0.0469 0.5972 0.2632 0.061 Uiso 1 1 calc R . .
C5' C -0.1715(2) 0.5565(2) 0.1667(2) 0.0378(11) Uani 1 1 d . . .
C6' C -0.1699(2) 0.5201(3) 0.2333(2) 0.0453(12) Uani 1 1 d . . .
H6'A H -0.2174 0.5090 0.2351 0.068 Uiso 1 1 calc R . .
H6'B H -0.1482 0.5540 0.2689 0.068 Uiso 1 1 calc R . .
H6'C H -0.1430 0.4741 0.2379 0.068 Uiso 1 1 calc R . .
C7' C -0.2186(2) 0.6261(3) 0.1582(2) 0.0510(13) Uani 1 1 d . . .
H7'A H -0.2654 0.6115 0.1598 0.076 Uiso 1 1 calc R . .
H7'B H -0.2208 0.6493 0.1158 0.076 Uiso 1 1 calc R . .
H7'C H -0.1994 0.6613 0.1935 0.076 Uiso 1 1 calc R . .
C8' C -0.2044(2) 0.5019(3) 0.1119(2) 0.0487(12) Uani 1 1 d . . .
H8'A H -0.2521 0.4913 0.1131 0.073 Uiso 1 1 calc R . .
H8'B H -0.1774 0.4559 0.1181 0.073 Uiso 1 1 calc R . .
H8'C H -0.2046 0.5236 0.0694 0.073 Uiso 1 1 calc R . .
C9' C -0.0748(2) 0.6024(2) 0.0787(2) 0.0384(11) Uani 1 1 d . . .
C10' C -0.0021(2) 0.6335(3) 0.0806(2) 0.0484(12) Uani 1 1 d . . .
H10D H -0.0003 0.6464 0.0361 0.073 Uiso 1 1 calc R . .
H10E H 0.0332 0.5959 0.0985 0.073 Uiso 1 1 calc R . .
H10F H 0.0068 0.6777 0.1084 0.073 Uiso 1 1 calc R . .
C11' C -0.0815(2) 0.5314(3) 0.0375(2) 0.0458(12) Uani 1 1 d . . .
H11D H -0.0797 0.5439 -0.0072 0.069 Uiso 1 1 calc R . .
H11E H -0.1258 0.5072 0.0360 0.069 Uiso 1 1 calc R . .
H11F H -0.0432 0.4978 0.0572 0.069 Uiso 1 1 calc R . .
C12' C -0.1295(2) 0.6581(3) 0.0431(2) 0.0507(13) Uani 1 1 d . . .
H12D H -0.1236 0.6676 -0.0008 0.076 Uiso 1 1 calc R . .
H12E H -0.1240 0.7045 0.0679 0.076 Uiso 1 1 calc R . .
H12F H -0.1759 0.6379 0.0393 0.076 Uiso 1 1 calc R . .
C13' C -0.0283(2) 0.4055(2) 0.17073(18) 0.0289(9) Uani 1 1 d . . .
C14' C -0.0025(2) 0.3721(2) 0.12310(19) 0.0319(10) Uani 1 1 d . . .
H14B H 0.0325 0.3966 0.1081 0.038 Uiso 1 1 calc R . .
C15' C -0.0264(2) 0.3038(2) 0.09656(19) 0.0338(10) Uani 1 1 d . . .
H15B H -0.0075 0.2816 0.0644 0.041 Uiso 1 1 calc R . .
C16' C -0.0784(2) 0.2683(2) 0.1177(2) 0.0341(10) Uani 1 1 d . . .
C17' C -0.1042(2) 0.3006(2) 0.16581(19) 0.0337(10) Uani 1 1 d . . .
H17B H -0.1396 0.2764 0.1805 0.040 Uiso 1 1 calc R . .
C18' C -0.0788(2) 0.3680(2) 0.1926(2) 0.0326(10) Uani 1 1 d . . .
H18B H -0.0961 0.3891 0.2263 0.039 Uiso 1 1 calc R . .
C19' C -0.0774(2) 0.1616(3) 0.0506(2) 0.0479(12) Uani 1 1 d . . .
H19D H -0.0995 0.1131 0.0412 0.072 Uiso 1 1 calc R . .
H19E H -0.0272 0.1553 0.0677 0.072 Uiso 1 1 calc R . .
H19F H -0.0869 0.1909 0.0102 0.072 Uiso 1 1 calc R . .
C20' C 0.1483(2) 0.4412(2) 0.21141(18) 0.0293(9) Uani 1 1 d . . .
C21' C 0.16564(19) 0.5012(2) 0.17722(19) 0.0303(9) Uani 1 1 d . . .
H21B H 0.1524 0.5499 0.1859 0.036 Uiso 1 1 calc R . .
C22' C 0.2021(2) 0.4900(2) 0.13072(19) 0.0305(10) Uani 1 1 d . . .
C23' C 0.2235(2) 0.4206(2) 0.11731(19) 0.0342(10) Uani 1 1 d . . .
H23B H 0.2486 0.4137 0.0853 0.041 Uiso 1 1 calc R . .
C24' C 0.2071(2) 0.3608(2) 0.1521(2) 0.0360(10) Uani 1 1 d . . .
C25' C 0.1698(2) 0.3712(2) 0.19824(19) 0.0314(10) Uani 1 1 d . . .
H25B H 0.1587 0.3297 0.2212 0.038 Uiso 1 1 calc R . .
C26' C 0.2202(2) 0.5572(2) 0.0975(2) 0.0385(11) Uani 1 1 d . . .
C27' C 0.2290(3) 0.2842(3) 0.1405(2) 0.0480(12) Uani 1 1 d . . .
C28' C 0.12699(19) 0.4224(2) 0.31698(18) 0.0261(9) Uani 1 1 d . . .
C29' C 0.1938(2) 0.3939(2) 0.34477(18) 0.0291(9) Uani 1 1 d . . .
H29B H 0.2271 0.3937 0.3199 0.035 Uiso 1 1 calc R . .
C30' C 0.2117(2) 0.3657(2) 0.40854(19) 0.0325(10) Uani 1 1 d . A .
C31' C 0.1650(2) 0.3644(2) 0.4462(2) 0.0338(10) Uani 1 1 d . . .
H31B H 0.1774 0.3441 0.4891 0.041 Uiso 1 1 calc R . .
C32' C 0.0994(2) 0.3936(2) 0.41984(19) 0.0333(10) Uani 1 1 d . . .
C33' C 0.0804(2) 0.4221(2) 0.35634(19) 0.0314(10) Uani 1 1 d . . .
H33B H 0.0351 0.4417 0.3395 0.038 Uiso 1 1 calc R . .
C34' C 0.2829(2) 0.3353(3) 0.4351(2) 0.0395(11) Uani 1 1 d . . .
C35' C 0.0483(3) 0.3921(3) 0.4589(2) 0.0439(12) Uani 1 1 d . . .
F1' F 0.26166(14) 0.60376(15) 0.13904(12) 0.0568(8) Uani 1 1 d . . .
F2' F 0.25325(14) 0.54091(14) 0.05142(13) 0.0522(7) Uani 1 1 d . . .
F3' F 0.16464(13) 0.59687(13) 0.06646(12) 0.0479(7) Uani 1 1 d . . .
F4' F 0.2592(2) 0.24933(17) 0.19469(14) 0.0916(13) Uani 1 1 d . . .
F5' F 0.2700(2) 0.28169(17) 0.10098(19) 0.0992(13) Uani 1 1 d . . .
F6' F 0.17545(19) 0.24177(16) 0.11069(16) 0.0815(10) Uani 1 1 d . . .
F7A F 0.3070(6) 0.3010(12) 0.3900(4) 0.094(4) Uani 0.55 1 d P A 1
F8A F 0.3264(5) 0.3833(4) 0.4608(11) 0.106(5) Uani 0.55 1 d P A 1
F9A F 0.2852(6) 0.2823(9) 0.4777(7) 0.094(5) Uani 0.55 1 d P A 1
F7B F 0.3289(5) 0.3628(13) 0.4073(10) 0.093(5) Uani 0.45 1 d P A 2
F8B F 0.3114(8) 0.3547(14) 0.4980(6) 0.104(5) Uani 0.45 1 d P A 2
F9B F 0.2874(6) 0.2675(6) 0.4353(15) 0.110(7) Uani 0.45 1 d P A 2
F10' F 0.02589(17) 0.32136(18) 0.46479(17) 0.0818(10) Uani 1 1 d . . .
F11' F -0.00975(16) 0.42798(19) 0.43430(15) 0.0754(9) Uani 1 1 d . . .
F12' F 0.07300(17) 0.4153(2) 0.51934(14) 0.0933(12) Uani 1 1 d . . .

loop_
_atom_site_aniso_label
_atom_site_aniso_U_11
_atom_site_aniso_U_22
_atom_site_aniso_U_33
_atom_site_aniso_U_23
_atom_site_aniso_U_13
_atom_site_aniso_U_12
Pd1 0.02708(17) 0.02677(17) 0.02874(17) 0.00310(14) 0.00808(12) 0.00066(14)
P1 0.0315(6) 0.0255(6) 0.0284(5) 0.0027(5) 0.0080(5) 0.0020(5)
O1 0.060(2) 0.103(3) 0.055(2) -0.017(2) 0.0264(19) 0.004(2)
N1 0.035(2) 0.0281(19) 0.0287(18) 0.0051(15) 0.0095(15) -0.0017(16)
C1 0.038(3) 0.034(2) 0.042(3) -0.002(2) 0.018(2) 0.000(2)
C2 0.062(4) 0.110(5) 0.111(5) -0.063(4) 0.006(4) 0.034(4)
C3 0.123(6) 0.070(4) 0.070(4) -0.001(3) 0.065(4) -0.004(4)
C4 0.062(4) 0.048(3) 0.107(5) -0.030(3) 0.044(3) -0.013(3)
C5 0.043(3) 0.037(3) 0.041(3) 0.005(2) -0.003(2) 0.005(2)
C6 0.043(3) 0.068(4) 0.086(4) -0.017(3) -0.020(3) 0.015(3)
C7 0.088(5) 0.113(5) 0.080(4) 0.063(4) 0.002(4) 0.031(4)
C8 0.044(3) 0.064(4) 0.076(4) -0.012(3) 0.001(3) 0.025(3)
C9 0.048(3) 0.032(2) 0.034(2) 0.0008(19) 0.020(2) -0.006(2)
C10 0.040(3) 0.048(3) 0.073(4) -0.014(3) 0.004(3) -0.008(2)
C11 0.058(3) 0.043(3) 0.062(3) -0.018(3) 0.020(3) 0.000(3)
C12 0.105(5) 0.051(3) 0.054(3) -0.006(3) 0.039(3) -0.038(3)
C13 0.041(3) 0.032(2) 0.036(2) 0.002(2) 0.020(2) -0.001(2)
C14 0.045(3) 0.041(3) 0.035(2) -0.005(2) 0.011(2) 0.006(2)
C15 0.064(4) 0.047(3) 0.036(3) -0.005(2) 0.014(2) 0.002(3)
C16 0.055(3) 0.046(3) 0.046(3) -0.011(2) 0.019(3) 0.007(3)
C17 0.038(3) 0.068(4) 0.053(3) -0.005(3) 0.018(2) -0.005(3)
C18 0.048(3) 0.048(3) 0.045(3) -0.016(2) 0.018(2) -0.008(2)
C19 0.058(4) 0.137(6) 0.069(4) -0.021(4) 0.030(3) 0.022(4)
C20 0.033(2) 0.036(2) 0.029(2) 0.0002(19) 0.0118(18) 0.0018(19)
C21 0.034(2) 0.027(2) 0.034(2) 0.0030(19) 0.0143(19) 0.0025(19)
C22 0.036(2) 0.035(2) 0.028(2) -0.0014(19) 0.0084(18) 0.008(2)
C23 0.040(3) 0.047(3) 0.027(2) 0.002(2) 0.0053(19) 0.015(2)
C24 0.051(3) 0.037(3) 0.025(2) 0.003(2) 0.016(2) 0.010(2)
C25 0.034(2) 0.035(2) 0.031(2) 0.0042(19) 0.0120(19) 0.0018(19)
C26 0.038(3) 0.045(3) 0.038(3) -0.002(2) 0.004(2) 0.005(2)
C27 0.062(3) 0.045(3) 0.035(3) 0.004(2) 0.019(2) 0.015(3)
C28 0.039(3) 0.027(2) 0.033(2) 0.0097(19) 0.007(2) -0.0021(19)
C29 0.042(3) 0.037(3) 0.029(2) 0.008(2) 0.0060(19) -0.004(2)
C30 0.038(3) 0.041(3) 0.040(3) 0.008(2) 0.015(2) -0.006(2)
C31 0.035(2) 0.048(3) 0.041(3) 0.005(2) 0.007(2) -0.010(2)
C32 0.040(3) 0.032(2) 0.034(2) 0.003(2) 0.003(2) -0.009(2)
C33 0.046(3) 0.029(2) 0.035(2) 0.0028(19) 0.015(2) -0.007(2)
C34 0.044(3) 0.067(4) 0.052(3) 0.000(3) 0.015(3) -0.016(3)
C35 0.045(3) 0.047(3) 0.039(3) 0.008(2) 0.004(2) -0.007(2)
F1 0.0338(16) 0.083(2) 0.091(2) -0.0225(19) 0.0062(15) 0.0034(16)
F2 0.0545(18) 0.0573(18) 0.0624(18) 0.0119(15) -0.0052(14) -0.0183(15)
F3 0.070(2) 0.072(2) 0.0423(16) -0.0187(14) 0.0134(14) -0.0189(16)
F4 0.078(2) 0.0572(18) 0.0678(19) 0.0256(15) 0.0354(17) 0.0108(17)
F5 0.083(2) 0.069(2) 0.0501(17) 0.0257(15) -0.0018(16) 0.0128(18)
F6 0.144(3) 0.0307(16) 0.0635(18) 0.0073(14) 0.047(2) 0.0224(18)
F7 0.160(4) 0.083(3) 0.134(3) -0.022(2) 0.120(3) -0.020(3)
F8 0.0563(18) 0.127(3) 0.0327(15) 0.0150(17) 0.0053(14) -0.0304(19)
F9 0.0432(16) 0.111(3) 0.0447(16) 0.0189(16) 0.0079(13) -0.0255(17)
F10 0.115(3) 0.067(2) 0.0541(18) -0.0113(16) 0.0013(19) -0.030(2)
F11 0.083(2) 0.168(4) 0.0343(16) 0.0194(19) -0.0005(16) -0.071(3)
F12 0.094(3) 0.122(3) 0.0524(19) -0.0159(19) -0.0236(18) 0.045(2)
Pd1' 0.02577(16) 0.02793(17) 0.03097(17) 0.00400(14) 0.00740(13) 0.00272(14)
P1' 0.0266(6) 0.0292(6) 0.0327(6) 0.0030(5) 0.0069(5) 0.0031(5)
N1' 0.0251(17) 0.0299(19) 0.0332(18) 0.0093(15) 0.0074(15) 0.0045(15)
O1' 0.0400(18) 0.0409(18) 0.0446(17) -0.0156(15) 0.0166(14) -0.0072(14)
C1' 0.033(2) 0.031(2) 0.048(3) -0.001(2) 0.010(2) 0.0042(19)
C2' 0.051(3) 0.037(3) 0.047(3) -0.010(2) 0.013(2) 0.003(2)
C3' 0.045(3) 0.030(3) 0.060(3) 0.000(2) 0.006(2) 0.010(2)
C4' 0.039(3) 0.026(2) 0.054(3) 0.000(2) 0.004(2) 0.000(2)
C5' 0.026(2) 0.037(3) 0.051(3) -0.004(2) 0.011(2) 0.0021(19)
C6' 0.042(3) 0.044(3) 0.058(3) 0.002(2) 0.028(2) 0.000(2)
C7' 0.034(3) 0.056(3) 0.062(3) -0.002(3) 0.010(2) 0.014(2)
C8' 0.034(3) 0.048(3) 0.061(3) 0.001(2) 0.007(2) 0.001(2)
C9' 0.036(2) 0.040(3) 0.037(2) 0.012(2) 0.005(2) 0.005(2)
C10' 0.049(3) 0.057(3) 0.042(3) 0.018(2) 0.016(2) 0.005(3)
C11' 0.057(3) 0.049(3) 0.032(2) 0.008(2) 0.012(2) 0.012(3)
C12' 0.057(3) 0.043(3) 0.047(3) 0.006(2) 0.006(2) 0.011(2)
C13' 0.030(2) 0.026(2) 0.030(2) 0.0083(18) 0.0063(17) 0.0024(18)
C14' 0.028(2) 0.033(2) 0.036(2) 0.004(2) 0.0123(18) 0.0006(18)
C15' 0.036(2) 0.036(2) 0.031(2) 0.003(2) 0.0129(19) 0.000(2)
C16' 0.029(2) 0.036(3) 0.036(2) 0.000(2) 0.0060(19) -0.001(2)
C17' 0.032(2) 0.033(2) 0.039(2) 0.003(2) 0.0133(19) 0.0029(19)
C18' 0.032(2) 0.032(2) 0.036(2) -0.0007(19) 0.0128(19) 0.0017(19)
C19' 0.048(3) 0.049(3) 0.050(3) -0.019(2) 0.017(2) -0.006(2)
C20' 0.027(2) 0.034(2) 0.025(2) 0.0036(18) 0.0034(17) 0.0031(18)
C21' 0.025(2) 0.027(2) 0.036(2) -0.0019(19) 0.0021(17) -0.0013(18)
C22' 0.026(2) 0.035(3) 0.030(2) 0.0031(19) 0.0056(17) -0.0044(18)
C23' 0.034(2) 0.038(3) 0.032(2) -0.004(2) 0.0100(19) 0.001(2)
C24' 0.036(2) 0.030(2) 0.040(2) -0.004(2) 0.006(2) 0.001(2)
C25' 0.029(2) 0.032(2) 0.031(2) 0.0020(19) 0.0040(18) -0.0039(19)
C26' 0.038(3) 0.041(3) 0.039(2) 0.002(2) 0.015(2) -0.008(2)
C27' 0.059(3) 0.043(3) 0.044(3) -0.009(2) 0.018(3) 0.010(3)
C28' 0.028(2) 0.021(2) 0.029(2) 0.0008(17) 0.0076(17) -0.0016(17)
C29' 0.030(2) 0.025(2) 0.034(2) -0.0027(18) 0.0117(18) -0.0067(18)
C30' 0.032(2) 0.027(2) 0.033(2) -0.0011(19) -0.0022(19) -0.0009(18)
C31' 0.041(3) 0.030(2) 0.027(2) -0.0004(19) 0.0031(19) 0.001(2)
C32' 0.039(3) 0.033(2) 0.030(2) -0.0064(19) 0.0132(19) -0.006(2)
C33' 0.031(2) 0.031(2) 0.034(2) -0.0020(19) 0.0098(18) -0.0002(19)
C34' 0.036(3) 0.041(3) 0.038(3) 0.004(2) 0.004(2) -0.002(2)
C35' 0.051(3) 0.047(3) 0.036(3) -0.001(2) 0.017(2) 0.001(3)
F1' 0.0661(19) 0.0514(17) 0.0512(16) -0.0022(13) 0.0121(14) -0.0311(15)
F2' 0.0628(18) 0.0482(16) 0.0580(17) 0.0080(14) 0.0378(14) 0.0012(14)
F3' 0.0507(16) 0.0383(15) 0.0574(16) 0.0151(13) 0.0190(13) 0.0040(13)
F4' 0.143(3) 0.061(2) 0.0557(19) -0.0015(16) 0.000(2) 0.063(2)
F5' 0.142(3) 0.054(2) 0.141(3) 0.000(2) 0.105(3) 0.028(2)
F6' 0.098(3) 0.0417(18) 0.096(2) -0.0254(17) 0.010(2) -0.0012(18)
F7A 0.062(6) 0.162(11) 0.052(5) -0.016(6) 0.004(4) 0.063(7)
F8A 0.049(5) 0.040(4) 0.184(14) -0.005(8) -0.049(9) -0.013(3)
F9A 0.071(6) 0.115(13) 0.098(8) 0.083(9) 0.023(7) 0.040(8)
F7B 0.036(5) 0.154(14) 0.091(9) 0.079(9) 0.020(6) 0.023(7)
F8B 0.072(8) 0.158(16) 0.055(7) -0.055(7) -0.030(5) 0.051(10)
F9B 0.047(7) 0.031(6) 0.216(19) -0.021(11) -0.031(12) 0.002(4)
F10' 0.096(3) 0.067(2) 0.108(3) -0.008(2) 0.072(2) -0.0181(19)
F11' 0.060(2) 0.110(3) 0.0693(19) 0.0127(19) 0.0397(16) 0.0214(19)
F12' 0.068(2) 0.174(4) 0.0466(18) -0.040(2) 0.0308(16) -0.028(2)

loop_
_atom_type_symbol
_atom_type_description
_atom_type_scat_dispersion_real
_atom_type_scat_dispersion_imag
_atom_type_scat_source
C C 0.0033 0.0016 'International Tables Vol C Tables 4.2.6.8 and 6.1.1.4'
H H 0.0000 0.0000 'International Tables Vol C Tables 4.2.6.8 and 6.1.1.4'
N N 0.0061 0.0033 'International Tables Vol C Tables 4.2.6.8 and 6.1.1.4'
O O 0.0106 0.0060 'International Tables Vol C Tables 4.2.6.8 and 6.1.1.4'
F F 0.0171 0.0103 'International Tables Vol C Tables 4.2.6.8 and 6.1.1.4'
P P 0.1023 0.0942 'International Tables Vol C Tables 4.2.6.8 and 6.1.1.4'
Pd Pd -0.9988 1.0072 'International Tables Vol C Tables 4.2.6.8 and 6.1.1.4'

loop_
_geom_angle_atom_site_label_1
_geom_angle_atom_site_label_2
_geom_angle_atom_site_label_3
_geom_angle
C13 Pd1 N1 89.09(15)
C13 Pd1 P1 102.62(12)
N1 Pd1 P1 168.23(10)
C5 P1 C1 109.1(2)
C5 P1 C9 110.1(2)
C1 P1 C9 109.90(19)
C5 P1 Pd1 116.07(15)
C1 P1 Pd1 95.45(14)
C9 P1 Pd1 115.03(13)
C19 O1 C16 117.7(4)
C20 N1 C28 120.1(3)
C20 N1 Pd1 123.4(3)
C28 N1 Pd1 111.6(2)
C2 C1 C4 107.0(4)
C2 C1 C3 108.4(5)
C4 C1 C3 106.3(4)
C2 C1 P1 110.7(3)
C4 C1 P1 109.3(3)
C3 C1 P1 114.8(3)
C6 C5 C7 110.4(4)
C6 C5 C8 105.5(4)
C7 C5 C8 107.4(4)
C6 C5 P1 109.6(3)
C7 C5 P1 114.1(4)
C8 C5 P1 109.5(3)
C11 C9 C12 110.0(4)
C11 C9 C10 105.5(4)
C12 C9 C10 107.9(4)
C11 C9 P1 109.5(3)
C12 C9 P1 115.1(3)
C10 C9 P1 108.3(3)
C18 C13 C14 118.4(4)
C18 C13 Pd1 117.9(3)
C14 C13 Pd1 123.0(3)
C15 C14 C13 120.7(4)
C16 C15 C14 120.4(4)
C15 C16 C17 120.4(5)
C15 C16 O1 115.6(4)
C17 C16 O1 123.9(5)
C16 C17 C18 118.8(4)
C13 C18 C17 121.3(4)
N1 C20 C25 124.9(4)
N1 C20 C21 118.5(4)
C25 C20 C21 116.4(4)
C22 C21 C20 121.6(4)
C21 C22 C23 121.2(4)
C21 C22 C26 119.7(4)
C23 C22 C26 119.1(4)
C24 C23 C22 117.7(4)
C23 C24 C25 122.1(4)
C23 C24 C27 120.7(4)
C25 C24 C27 117.1(4)
C24 C25 C20 120.9(4)
F2 C26 F1 106.2(4)
F2 C26 F3 105.6(4)
F1 C26 F3 105.2(3)
F2 C26 C22 114.0(3)
F1 C26 C22 113.1(4)
F3 C26 C22 112.1(4)
F6 C27 F5 106.9(4)
F6 C27 F4 105.5(4)
F5 C27 F4 105.2(4)
F6 C27 C24 113.0(4)
F5 C27 C24 113.5(4)
F4 C27 C24 112.1(4)
C29 C28 N1 124.9(4)
C29 C28 C33 117.1(4)
N1 C28 C33 117.5(4)
C28 C29 C30 121.5(4)
C31 C30 C29 120.5(4)
C31 C30 C34 120.9(4)
C29 C30 C34 118.5(4)
C32 C31 C30 118.7(4)
C31 C32 C33 121.3(4)
C31 C32 C35 119.2(4)
C33 C32 C35 119.4(4)
C32 C33 C28 120.8(4)
F7 C34 F9 107.3(4)
F7 C34 F8 104.2(4)
F9 C34 F8 105.1(4)
F7 C34 C30 112.6(4)
F9 C34 C30 113.7(4)
F8 C34 C30 113.1(4)
F11 C35 F10 106.7(4)
F11 C35 F12 107.0(4)
F10 C35 F12 103.5(4)
F11 C35 C32 114.4(4)
F10 C35 C32 113.0(4)
F12 C35 C32 111.6(4)
C13' Pd1' N1' 93.60(14)
C13' Pd1' P1' 99.17(11)
N1' Pd1' P1' 166.00(9)
C1' P1' C9' 109.5(2)
C1' P1' C5' 109.50(19)
C9' P1' C5' 110.79(19)
C1' P1' Pd1' 93.86(13)
C9' P1' Pd1' 109.35(14)
C5' P1' Pd1' 122.28(14)
C28' N1' C20' 119.3(3)
C28' N1' Pd1' 126.0(3)
C20' N1' Pd1' 113.3(2)
C16' O1' C19' 117.7(3)
C3' C1' C2' 107.8(4)
C3' C1' C4' 109.7(4)
C2' C1' C4' 105.3(3)
C3' C1' P1' 117.5(3)
C2' C1' P1' 111.2(3)
C4' C1' P1' 104.6(3)
C8' C5' C6' 108.5(4)
C8' C5' C7' 107.9(3)
C6' C5' C7' 108.5(4)
C8' C5' P1' 109.7(3)
C6' C5' P1' 108.4(3)
C7' C5' P1' 113.7(3)
C12' C9' C11' 108.9(3)
C12' C9' C10' 108.5(4)
C11' C9' C10' 105.0(4)
C12' C9' P1' 115.2(3)
C11' C9' P1' 108.9(3)
C10' C9' P1' 109.8(3)
C14' C13' C18' 118.0(4)
C14' C13' Pd1' 120.6(3)
C18' C13' Pd1' 121.3(3)
C13' C14' C15' 122.0(4)
C14' C15' C16' 119.1(4)
O1' C16' C17' 115.1(4)
O1' C16' C15' 125.0(4)
C17' C16' C15' 119.7(4)
C18' C17' C16' 120.3(4)
C17' C18' C13' 120.9(4)
C25' C20' C21' 118.2(4)
C25' C20' N1' 123.0(4)
C21' C20' N1' 118.7(4)
C22' C21' C20' 120.2(4)
C23' C22' C21' 121.9(4)
C23' C22' C26' 121.1(4)
C21' C22' C26' 117.0(4)
C22' C23' C24' 118.0(4)
C25' C24' C23' 120.7(4)
C25' C24' C27' 118.4(4)
C23' C24' C27' 120.9(4)
C24' C25' C20' 121.0(4)
F1' C26' F3' 106.0(4)
F1' C26' F2' 106.1(3)
F3' C26' F2' 105.2(3)
F1' C26' C22' 112.8(3)
F3' C26' C22' 113.2(3)
F2' C26' C22' 112.9(4)
F4' C27' F5' 108.6(4)
F4' C27' F6' 105.4(4)
F5' C27' F6' 103.7(4)
F4' C27' C24' 113.0(4)
F5' C27' C24' 113.3(4)
F6' C27' C24' 112.2(4)
N1' C28' C33' 119.7(3)
N1' C28' C29' 123.1(4)
C33' C28' C29' 117.0(3)
C30' C29' C28' 120.7(4)
C31' C30' C29' 121.6(4)
C31' C30' C34' 120.0(4)
C29' C30' C34' 118.4(4)
C30' C31' C32' 118.2(4)
C31' C32' C33' 121.1(4)
C31' C32' C35' 119.3(4)
C33' C32' C35' 119.5(4)
C32' C33' C28' 121.2(4)
F9B C34' F8A 130.6(7)
F9B C34' F9A 43.8(10)
F8A C34' F9A 108.4(8)
F9B C34' F7B 108.7(10)
F8A C34' F7B 56.0(7)
F9A C34' F7B 133.2(7)
F9B C34' F7A 59.8(9)
F8A C34' F7A 107.1(9)
F9A C34' F7A 101.4(8)
F7B C34' F7A 55.1(7)
F9B C34' F8B 104.2(10)
F8A C34' F8B 47.5(7)
F9A C34' F8B 65.3(8)
F7B C34' F8B 100.3(9)
F7A C34' F8B 133.7(7)
F9B C34' C30' 115.5(6)
F8A C34' C30' 113.2(5)
F9A C34' C30' 112.8(6)
F7B C34' C30' 113.7(5)
F7A C34' C30' 113.0(4)
F8B C34' C30' 112.9(6)
F11' C35' F12' 107.3(4)
F11' C35' F10' 102.8(4)
F12' C35' F10' 104.9(4)
F11' C35' C32' 116.1(4)
F12' C35' C32' 113.7(4)
F10' C35' C32' 111.0(4)

loop_
_geom_bond_atom_site_label_1
_geom_bond_atom_site_label_2
_geom_bond_distance
Pd1 C13 1.987(4)
Pd1 N1 2.078(3)
Pd1 P1 2.2809(11)
P1 C5 1.884(4)
P1 C1 1.905(4)
P1 C9 1.906(4)
O1 C19 1.394(6)
O1 C16 1.395(6)
N1 C20 1.371(5)
N1 C28 1.400(5)
C1 C2 1.501(7)
C1 C4 1.514(6)
C1 C3 1.555(6)
C5 C6 1.525(6)
C5 C7 1.538(7)
C5 C8 1.549(7)
C9 C11 1.526(6)
C9 C12 1.538(6)
C9 C10 1.543(6)
C13 C18 1.376(6)
C13 C14 1.382(6)
C14 C15 1.373(6)
C15 C16 1.361(7)
C16 C17 1.380(6)
C17 C18 1.387(6)
C20 C25 1.407(6)
C20 C21 1.415(5)
C21 C22 1.381(5)
C22 C23 1.394(6)
C22 C26 1.496(6)
C23 C24 1.380(6)
C24 C25 1.388(5)
C24 C27 1.499(6)
C26 F2 1.329(5)
C26 F1 1.334(5)
C26 F3 1.344(5)
C27 F6 1.327(5)
C27 F5 1.330(5)
C27 F4 1.340(6)
C28 C29 1.386(6)
C28 C33 1.412(5)
C29 C30 1.394(6)
C30 C31 1.385(6)
C30 C34 1.478(6)
C31 C32 1.375(6)
C32 C33 1.382(6)
C32 C35 1.498(6)
C34 F7 1.323(6)
C34 F9 1.335(5)
C34 F8 1.339(6)
C35 F11 1.299(5)
C35 F10 1.317(5)
C35 F12 1.332(5)
Pd1' C13' 1.984(4)
Pd1' N1' 2.080(3)
Pd1' P1' 2.2849(12)
P1' C1' 1.892(4)
P1' C9' 1.896(4)
P1' C5' 1.898(4)
N1' C28' 1.381(5)
N1' C20' 1.405(5)
O1' C16' 1.379(5)
O1' C19' 1.424(5)
C1' C3' 1.539(6)
C1' C2' 1.540(6)
C1' C4' 1.547(6)
C5' C8' 1.533(6)
C5' C6' 1.547(6)
C5' C7' 1.552(6)
C9' C12' 1.532(6)
C9' C11' 1.538(6)
C9' C10' 1.547(6)
C13' C14' 1.383(5)
C13' C18' 1.391(5)
C14' C15' 1.387(6)
C15' C16' 1.391(6)
C16' C17' 1.384(6)
C17' C18' 1.383(6)
C20' C25' 1.388(5)
C20' C21' 1.397(5)
C21' C22' 1.383(5)
C22' C23' 1.379(6)
C22' C26' 1.493(6)
C23' C24' 1.394(6)
C24' C25' 1.387(6)
C24' C27' 1.492(6)
C26' F1' 1.336(5)
C26' F3' 1.341(5)
C26' F2' 1.344(5)
C27' F4' 1.309(5)
C27' F5' 1.314(6)
C27' F6' 1.333(6)
C28' C33' 1.401(5)
C28' C29' 1.408(5)
C29' C30' 1.398(5)
C30' C31' 1.375(6)
C30' C34' 1.491(6)
C31' C32' 1.387(6)
C32' C33' 1.395(5)
C32' C35' 1.472(6)
C34' F9B 1.228(11)
C34' F8A 1.249(8)
C34' F9A 1.306(10)
C34' F7B 1.312(10)
C34' F7A 1.329(9)
C34' F8B 1.348(10)
C35' F11' 1.311(5)
C35' F12' 1.312(5)
C35' F10' 1.371(5)
